data_7240866
loop_
_publ_author_name
'Rosendo, Paula'
'Perles, Josefina'
'Zamora, Felix'
'Delgado, Salome'

_publ_section_title
;
 Cu(I)-iodide coordination polymers with aromatic thioamides
;
_journal_name_full CrystEngComm
_journal_paper_doi 10.1039/D0CE00969E
_journal_year 2020
_chemical_absolute_configuration ad
_chemical_formula_sum 'C6 H6 Cu I N2 S'
_chemical_formula_weight 328.63
_space_group_crystal_system orthorhombic
_space_group_IT_number 43
_space_group_name_Hall 'F 2 -2d'
_space_group_name_H-M_alt 'F d d 2'
_atom_sites_solution_hydrogens geom
_audit_creation_method SHELXL-2018/3
_audit_update_record
;
2020-04-06 deposited with the CCDC.	2020-07-15 downloaded from the CCDC.
;
_cell_angle_alpha 90
_cell_angle_beta 90
_cell_angle_gamma 90
_cell_formula_units_Z 16
_cell_length_a 12.4001(2)
_cell_length_b 32.1958(8)
_cell_length_c 9.1787(2)
_cell_measurement_reflns_used 9912
_cell_measurement_temperature 296(2)
_cell_measurement_theta_max 25.3521
_cell_measurement_theta_min 2.5305
_cell_volume 3664.42(13)
_computing_structure_refinement 'SHELXL-2018/3 (Sheldrick, 2018)'
_computing_structure_solution 'SHELXT 2018/2 (Sheldrick, 2018)'
_diffrn_ambient_temperature 296(2)
_diffrn_detector_area_resol_mean 8.3333
_diffrn_measured_fraction_theta_full 0.999
_diffrn_measured_fraction_theta_max 0.998
_diffrn_measurement_device_type 'Bruker Kappa Apex II'
_diffrn_measurement_method '\f and \w scans'
_diffrn_radiation_type MoK\a
_diffrn_radiation_wavelength 0.71073
_diffrn_reflns_av_R_equivalents 0.0373
_diffrn_reflns_av_unetI/netI 0.0146
_diffrn_reflns_Laue_measured_fraction_full 0.999
_diffrn_reflns_Laue_measured_fraction_max 0.998
_diffrn_reflns_limit_h_max 15
_diffrn_reflns_limit_h_min -15
_diffrn_reflns_limit_k_max 40
_diffrn_reflns_limit_k_min -40
_diffrn_reflns_limit_l_max 11
_diffrn_reflns_limit_l_min -11
_diffrn_reflns_number 37270
_diffrn_reflns_point_group_measured_fraction_full 0.999
_diffrn_reflns_point_group_measured_fraction_max 0.997
_diffrn_reflns_theta_full 25.242
_diffrn_reflns_theta_max 26.451
_diffrn_reflns_theta_min 2.833
_diffrn_source 'sealed X-ray tube'
_exptl_absorpt_coefficient_mu 5.918
_exptl_absorpt_correction_T_max 0.83
_exptl_absorpt_correction_T_min 0.76
_exptl_absorpt_correction_type multi-scan
_exptl_absorpt_process_details sadabs
_exptl_crystal_colour 'clear intense red'
_exptl_crystal_density_diffrn 2.383
_exptl_crystal_description prismatic
_exptl_crystal_F_000 2464
_exptl_crystal_size_max 0.084
_exptl_crystal_size_mid 0.067
_exptl_crystal_size_min 0.033
_refine_diff_density_max 0.286
_refine_diff_density_min -0.408
_refine_diff_density_rms 0.066
_refine_ls_abs_structure_details
;
 Flack x determined using 847 quotients [(I+)-(I-)]/[(I+)+(I-)]
 (Parsons, Flack and Wagner, Acta Cryst. B69 (2013) 249-259).
;
_refine_ls_abs_structure_Flack 0.025(8)
_refine_ls_extinction_method none
_refine_ls_goodness_of_fit_ref 1.001
_refine_ls_hydrogen_treatment constr
_refine_ls_matrix_type full
_refine_ls_number_parameters 100
_refine_ls_number_reflns 1898
_refine_ls_number_restraints 1
_refine_ls_restrained_S_all 1.001
_refine_ls_R_factor_all 0.0183
_refine_ls_R_factor_gt 0.0168
_refine_ls_shift/su_max 0.001
_refine_ls_shift/su_mean 0.000
_refine_ls_structure_factor_coef Fsqd
_refine_ls_weighting_details 'w=1/[\s^2^(Fo^2^)+(0.0243P)^2^+9.2944P] where P=(Fo^2^+2Fc^2^)/3'
_refine_ls_weighting_scheme calc
_refine_ls_wR_factor_gt 0.0399
_refine_ls_wR_factor_ref 0.0405
_reflns_Friedel_coverage 0.877
_reflns_Friedel_fraction_full 1.000
_reflns_Friedel_fraction_max 0.996
_reflns_number_gt 1848
_reflns_number_total 1898
_reflns_threshold_expression 'I > 2\s(I)'
_cod_data_source_file d0ce00969e2.cif
_cod_data_source_block 3_02271
_cod_database_code 7240866
_shelx_space_group_comment
;
The symmetry employed for this shelxl refinement is uniquely defined
by the following loop, which should always be used as a source of
symmetry information in preference to the above space-group names.
They are only intended as comments.
;

loop_
_space_group_symop_operation_xyz
'x, y, z'
'-x, -y, z'
'x+1/4, -y+1/4, z+1/4'
'-x+1/4, y+1/4, z+1/4'
'x, y+1/2, z+1/2'
'-x, -y+1/2, z+1/2'
'x+1/4, -y+3/4, z+3/4'
'-x+1/4, y+3/4, z+3/4'
'x+1/2, y, z+1/2'
'-x+1/2, -y, z+1/2'
'x+3/4, -y+1/4, z+3/4'
'-x+3/4, y+1/4, z+3/4'
'x+1/2, y+1/2, z'
'-x+1/2, -y+1/2, z'
'x+3/4, -y+3/4, z+1/4'
'-x+3/4, y+3/4, z+1/4'

loop_
_atom_site_label
_atom_site_type_symbol
_atom_site_fract_x
_atom_site_fract_y
_atom_site_fract_z
_atom_site_U_iso_or_equiv
_atom_site_adp_type
_atom_site_occupancy
_atom_site_site_symmetry_order
_atom_site_calc_flag
_atom_site_refinement_flags_posn
_atom_site_refinement_flags_adp
_atom_site_refinement_flags_occupancy
_atom_site_disorder_assembly
_atom_site_disorder_group
I1 I 0.66126(3) 0.52485(2) 0.30575(3) 0.03387(10) Uani 1 1 d . . . . .
Cu1 Cu 0.45776(5) 0.54078(2) 0.23760(7) 0.03235(15) Uani 1 1 d . . . . .
S1 S 0.19174(10) 0.67797(4) 0.76340(13) 0.0328(3) Uani 1 1 d . . . . .
N1 N 0.4066(3) 0.58768(13) 0.3761(5) 0.0318(9) Uani 1 1 d . . . . .
C3 C 0.3399(4) 0.65103(14) 0.5631(5) 0.0261(9) Uani 1 1 d . . . . .
N2 N 0.3636(4) 0.71796(14) 0.6676(5) 0.0398(11) Uani 1 1 d . . . . .
H2A H 0.419880 0.719710 0.613290 0.048 Uiso 1 1 calc R U . . .
H2B H 0.346467 0.738225 0.724116 0.048 Uiso 1 1 calc R U . . .
C6 C 0.3038(4) 0.68440(15) 0.6643(5) 0.0280(10) Uani 1 1 d . . . . .
C5 C 0.3651(5) 0.57947(15) 0.5064(6) 0.0350(12) Uani 1 1 d . . . . .
H5 H 0.359485 0.551833 0.534900 0.042 Uiso 1 1 calc R U . . .
C4 C 0.3298(5) 0.60969(16) 0.6019(6) 0.0361(12) Uani 1 1 d . . . . .
H4 H 0.299688 0.602354 0.691088 0.043 Uiso 1 1 calc R U . . .
C1 C 0.4166(5) 0.62784(17) 0.3400(6) 0.0400(13) Uani 1 1 d . . . . .
H1 H 0.446083 0.634256 0.249602 0.048 Uiso 1 1 calc R U . . .
C2 C 0.3859(5) 0.65994(17) 0.4286(6) 0.0384(12) Uani 1 1 d . . . . .
H2 H 0.395760 0.687324 0.399283 0.046 Uiso 1 1 calc R U . . .

loop_
_atom_site_aniso_label
_atom_site_aniso_U_11
_atom_site_aniso_U_22
_atom_site_aniso_U_33
_atom_site_aniso_U_23
_atom_site_aniso_U_13
_atom_site_aniso_U_12
I1 0.03162(15) 0.02466(15) 0.04533(18) 0.00179(14) -0.00907(14) -0.00077(13)
Cu1 0.0381(3) 0.0275(3) 0.0315(3) -0.0005(3) 0.0070(3) 0.0035(3)
S1 0.0334(6) 0.0335(6) 0.0314(7) -0.0071(5) 0.0075(5) -0.0071(5)
N1 0.038(2) 0.027(2) 0.030(2) -0.0040(18) 0.0036(18) 0.0015(18)
C3 0.030(2) 0.025(2) 0.024(2) -0.001(2) -0.001(2) -0.0041(17)
N2 0.046(3) 0.033(2) 0.041(3) -0.015(2) 0.016(2) -0.009(2)
C6 0.033(3) 0.026(2) 0.026(2) -0.0009(19) 0.000(2) -0.002(2)
C5 0.050(3) 0.022(2) 0.033(3) 0.004(2) 0.005(2) -0.002(2)
C4 0.050(3) 0.028(2) 0.031(3) 0.003(2) 0.011(2) -0.003(2)
C1 0.057(3) 0.031(3) 0.032(3) -0.002(2) 0.015(2) -0.004(2)
C2 0.057(3) 0.025(3) 0.033(3) 0.001(2) 0.013(2) -0.004(2)

loop_
_atom_type_symbol
_atom_type_description
_atom_type_scat_dispersion_real
_atom_type_scat_dispersion_imag
_atom_type_scat_source
C C 0.0033 0.0016 'International Tables Vol C Tables 4.2.6.8 and 6.1.1.4'
H H 0.0000 0.0000 'International Tables Vol C Tables 4.2.6.8 and 6.1.1.4'
N N 0.0061 0.0033 'International Tables Vol C Tables 4.2.6.8 and 6.1.1.4'
S S 0.1246 0.1234 'International Tables Vol C Tables 4.2.6.8 and 6.1.1.4'
Cu Cu 0.3201 1.2651 'International Tables Vol C Tables 4.2.6.8 and 6.1.1.4'
I I -0.4742 1.8119 'International Tables Vol C Tables 4.2.6.8 and 6.1.1.4'

loop_
_geom_angle_atom_site_label_1
_geom_angle_atom_site_label_2
_geom_angle_atom_site_label_3
_geom_angle
_geom_angle_site_symmetry_1
_geom_angle_site_symmetry_3
_geom_angle_publ_flag
Cu1 I1 Cu1 64.45(2) . 2_665 ?
N1 Cu1 S1 101.77(13) . 3_564 ?
N1 Cu1 I1 106.71(12) . . ?
S1 Cu1 I1 112.23(4) 3_564 . ?
N1 Cu1 I1 105.38(12) . 2_665 ?
S1 Cu1 I1 120.77(4) 3_564 2_665 ?
I1 Cu1 I1 108.66(2) . 2_665 ?
N1 Cu1 Cu1 142.16(12) . 2_665 ?
S1 Cu1 Cu1 116.00(3) 3_564 2_665 ?
I1 Cu1 Cu1 57.81(2) . 2_665 ?
I1 Cu1 Cu1 57.73(2) 2_665 2_665 ?
C6 S1 Cu1 111.15(17) . 11_465 ?
C5 N1 C1 116.8(4) . . ?
C5 N1 Cu1 121.7(3) . . ?
C1 N1 Cu1 121.5(3) . . ?
C4 C3 C2 117.7(5) . . ?
C4 C3 C6 120.4(4) . . ?
C2 C3 C6 121.9(4) . . ?
N2 C6 C3 116.1(4) . . ?
N2 C6 S1 124.0(4) . . ?
C3 C6 S1 120.0(4) . . ?
N1 C5 C4 123.6(5) . . ?
C5 C4 C3 119.1(5) . . ?
N1 C1 C2 123.7(5) . . ?
C1 C2 C3 119.1(5) . . ?

loop_
_geom_bond_atom_site_label_1
_geom_bond_atom_site_label_2
_geom_bond_distance
_geom_bond_site_symmetry_2
_geom_bond_publ_flag
I1 Cu1 2.6499(7) . ?
I1 Cu1 2.6522(7) 2_665 ?
Cu1 N1 2.074(4) . ?
Cu1 S1 2.2991(14) 3_564 ?
Cu1 Cu1 2.8275(12) 2_665 ?
S1 C6 1.673(5) . ?
N1 C5 1.329(7) . ?
N1 C1 1.340(7) . ?
C3 C4 1.383(7) . ?
C3 C2 1.390(7) . ?
C3 C6 1.489(7) . ?
N2 C6 1.311(7) . ?
C5 C4 1.381(7) . ?
C1 C2 1.369(8) . ?

loop_
_geom_hbond_atom_site_label_D
_geom_hbond_atom_site_label_H
_geom_hbond_atom_site_label_A
_geom_hbond_distance_DH
_geom_hbond_distance_HA
_geom_hbond_distance_DA
_geom_hbond_angle_DHA
_geom_hbond_site_symmetry_A
_geom_hbond_publ_flag
N2 H2A I1 0.86 2.80 3.494(5) 139.4 4_655 yes
N2 H2B I1 0.86 3.18 3.619(5) 114.5 11_465 yes
N2 H2B S1 0.86 2.76 3.531(4) 149.5 14_565 yes
C5 H5 I1 0.93 3.25 3.845(5) 123.4 2_665 yes
C4 H4 I1 0.93 3.21 3.915(5) 134.5 9_455 yes
C1 H1 S1 0.93 2.95 3.509(5) 119.8 3_564 yes

loop_
_geom_torsion_atom_site_label_1
_geom_torsion_atom_site_label_2
_geom_torsion_atom_site_label_3
_geom_torsion_atom_site_label_4
_geom_torsion
_geom_torsion_site_symmetry_1
_geom_torsion_site_symmetry_2
_geom_torsion_site_symmetry_3
_geom_torsion_site_symmetry_4
_geom_torsion_publ_flag
C4 C3 C6 N2 142.6(5) . . . . ?
C2 C3 C6 N2 -36.4(7) . . . . ?
C4 C3 C6 S1 -38.2(6) . . . . ?
C2 C3 C6 S1 142.7(5) . . . . ?
Cu1 S1 C6 N2 -35.2(5) 11_465 . . . ?
Cu1 S1 C6 C3 145.7(3) 11_465 . . . ?
C1 N1 C5 C4 1.9(8) . . . . ?
Cu1 N1 C5 C4 -179.8(4) . . . . ?
N1 C5 C4 C3 -1.6(9) . . . . ?
C2 C3 C4 C5 -0.2(8) . . . . ?
C6 C3 C4 C5 -179.3(5) . . . . ?
C5 N1 C1 C2 -0.5(8) . . . . ?
Cu1 N1 C1 C2 -178.8(5) . . . . ?
N1 C1 C2 C3 -1.2(9) . . . . ?
C4 C3 C2 C1 1.5(8) . . . . ?
C6 C3 C2 C1 -179.4(5) . . . . ?
